data_2233609
loop_
_publ_author_name
'Win, Yip-Foo'
'Choong, Chen-Shang'
'Teoh, Siang-Guan'
'Quah, Ching Kheng'
'Fun, Hoong-Kun'

_publ_section_title
;
 2-Amino-3-nitrobenzoic acid
;
_journal_coeditor_code QM2050
_journal_issue 2
_journal_name_full 'Acta Crystallographica Section E'
_journal_page_first o488
_journal_paper_doi 10.1107/S1600536812002036
_journal_volume 68
_journal_year 2012
_chemical_formula_iupac 'C7 H6 N2 O4'
_chemical_formula_moiety 'C7 H6 N2 O4'
_chemical_formula_sum 'C7 H6 N2 O4'
_chemical_formula_weight 182.14
_chemical_name_systematic
;
2-Amino-3-nitrobenzoic acid
;
_space_group_IT_number 14
_symmetry_cell_setting monoclinic
_symmetry_space_group_name_Hall '-P 2ybc'
_symmetry_space_group_name_H-M 'P 1 21/c 1'
_atom_sites_solution_hydrogens geom
_atom_sites_solution_primary direct
_atom_sites_solution_secondary difmap
_audit_creation_method SHELXL-97
_cell_angle_alpha 90.00
_cell_angle_beta 92.1140(10)
_cell_angle_gamma 90.00
_cell_formula_units_Z 4
_cell_length_a 9.0231(3)
_cell_length_b 7.4338(2)
_cell_length_c 11.0392(4)
_cell_measurement_reflns_used 9956
_cell_measurement_temperature 100
_cell_measurement_theta_max 34.83
_cell_measurement_theta_min 2.86
_cell_volume 739.96(4)
_computing_cell_refinement 'SAINT (Bruker, 2009)'
_computing_data_collection 'APEX2 (Bruker, 2009)'
_computing_data_reduction 'SAINT (Bruker, 2009)'
_computing_molecular_graphics 'SHELXTL (Sheldrick, 2008)'
_computing_publication_material 'SHELXTL (Sheldrick, 2008) and PLATON (Spek, 2009)'
_computing_structure_refinement 'SHELXTL (Sheldrick, 2008)'
_computing_structure_solution 'SHELXTL (Sheldrick, 2008)'
_diffrn_ambient_temperature 100
_diffrn_measured_fraction_theta_full 0.997
_diffrn_measured_fraction_theta_max 0.997
_diffrn_measurement_device_type
;
Bruker SMART APEXII CCD area-detector
;
_diffrn_measurement_method '\f and \w scans'
_diffrn_radiation_monochromator graphite
_diffrn_radiation_source 'fine-focus sealed tube'
_diffrn_radiation_type MoK\a
_diffrn_radiation_wavelength 0.71073
_diffrn_reflns_av_R_equivalents 0.0301
_diffrn_reflns_av_sigmaI/netI 0.0204
_diffrn_reflns_limit_h_max 12
_diffrn_reflns_limit_h_min -14
_diffrn_reflns_limit_k_max 11
_diffrn_reflns_limit_k_min -11
_diffrn_reflns_limit_l_max 17
_diffrn_reflns_limit_l_min -17
_diffrn_reflns_number 22297
_diffrn_reflns_theta_full 35.01
_diffrn_reflns_theta_max 35.01
_diffrn_reflns_theta_min 2.26
_diffrn_standards_number 0
_exptl_absorpt_coefficient_mu 0.137
_exptl_absorpt_correction_T_max 0.9789
_exptl_absorpt_correction_T_min 0.9555
_exptl_absorpt_correction_type multi-scan
_exptl_absorpt_process_details '(<i>SADABS</i>; Bruker, 2009)'
_exptl_crystal_colour orange
_exptl_crystal_density_diffrn 1.635
_exptl_crystal_density_method 'not measured'
_exptl_crystal_description block
_exptl_crystal_F_000 376
_exptl_crystal_size_max 0.335
_exptl_crystal_size_mid 0.26
_exptl_crystal_size_min 0.156
_refine_diff_density_max 0.552
_refine_diff_density_min -0.328
_refine_ls_extinction_method none
_refine_ls_goodness_of_fit_ref 1.040
_refine_ls_hydrogen_treatment mixed
_refine_ls_matrix_type full
_refine_ls_number_parameters 130
_refine_ls_number_reflns 3247
_refine_ls_number_restraints 0
_refine_ls_restrained_S_all 1.040
_refine_ls_R_factor_all 0.0517
_refine_ls_R_factor_gt 0.0420
_refine_ls_shift/su_max 0.001
_refine_ls_shift/su_mean 0.001
_refine_ls_structure_factor_coef Fsqd
_refine_ls_weighting_details 'calc w=1/[\s^2^(Fo^2^)+(0.0662P)^2^+0.1903P] where P=(Fo^2^+2Fc^2^)/3'
_refine_ls_weighting_scheme calc
_refine_ls_wR_factor_gt 0.1130
_refine_ls_wR_factor_ref 0.1205
_reflns_number_gt 2707
_reflns_number_total 3247
_reflns_threshold_expression I>2\s(I)
_cod_data_source_file qm2050.cif
_cod_data_source_block I
_cod_original_sg_symbol_H-M 'P 21/c'
_cod_database_code 2233609
_cod_database_fobs_code 2233609

loop_
_symmetry_equiv_pos_as_xyz
'x, y, z'
'-x, y+1/2, -z+1/2'
'-x, -y, -z'
'x, -y-1/2, z-1/2'

loop_
_atom_site_type_symbol
_atom_site_label
_atom_site_fract_x
_atom_site_fract_y
_atom_site_fract_z
_atom_site_U_iso_or_equiv
_atom_site_adp_type
_atom_site_calc_flag
_atom_site_refinement_flags
_atom_site_occupancy
_atom_site_symmetry_multiplicity
O O1 1.00882(10) 0.85440(11) 0.40698(8) 0.03096(19) Uani d . 1 1
O O2 0.99701(8) 0.61460(10) 0.29827(6) 0.02030(14) Uani d . 1 1
O O3 0.62645(7) 0.11784(9) 0.43650(6) 0.01909(14) Uani d . 1 1
O O4 0.51199(8) 0.18983(10) 0.60595(6) 0.01981(14) Uani d . 1 1
N N1 0.95660(8) 0.70510(10) 0.38522(6) 0.01587(14) Uani d . 1 1
N N2 0.81247(9) 0.35687(11) 0.34730(7) 0.01954(16) Uani d . 1 1
C C1 0.64687(9) 0.51128(12) 0.62950(7) 0.01552(15) Uani d . 1 1
H H1A 0.5784 0.4697 0.6865 0.019 Uiso calc R 1 1
C C2 0.71159(10) 0.67982(12) 0.64617(8) 0.01749(16) Uani d . 1 1
H H2A 0.6870 0.7528 0.7131 0.021 Uiso calc R 1 1
C C3 0.81229(9) 0.73922(12) 0.56356(7) 0.01620(15) Uani d . 1 1
H H3A 0.8579 0.8536 0.5742 0.019 Uiso calc R 1 1
C C4 0.84738(9) 0.63239(11) 0.46482(7) 0.01390(14) Uani d . 1 1
C C5 0.78217(8) 0.45981(11) 0.44292(7) 0.01334(14) Uani d . 1 1
C C6 0.67970(9) 0.40152(11) 0.53140(7) 0.01354(14) Uani d . 1 1
C C7 0.60572(9) 0.22530(11) 0.51976(7) 0.01458(15) Uani d . 1 1
H H1N2 0.8797(19) 0.393(2) 0.2953(15) 0.034(4) Uiso d . 1 1
H H2N2 0.7714(18) 0.251(2) 0.3400(14) 0.033(4) Uiso d . 1 1
H H1O4 0.471(2) 0.092(3) 0.5901(16) 0.044(5) Uiso d . 1 1

loop_
_atom_site_aniso_label
_atom_site_aniso_U_11
_atom_site_aniso_U_22
_atom_site_aniso_U_33
_atom_site_aniso_U_12
_atom_site_aniso_U_13
_atom_site_aniso_U_23
O1 0.0415(4) 0.0181(3) 0.0343(4) -0.0153(3) 0.0144(3) -0.0043(3)
O2 0.0229(3) 0.0216(3) 0.0168(3) -0.0046(2) 0.0065(2) -0.0007(2)
O3 0.0214(3) 0.0154(3) 0.0210(3) -0.0059(2) 0.0076(2) -0.0043(2)
O4 0.0231(3) 0.0189(3) 0.0180(3) -0.0087(2) 0.0080(2) -0.0028(2)
N1 0.0173(3) 0.0151(3) 0.0153(3) -0.0030(2) 0.0017(2) 0.0023(2)
N2 0.0221(3) 0.0175(3) 0.0197(3) -0.0068(3) 0.0094(3) -0.0058(3)
C1 0.0162(3) 0.0166(3) 0.0139(3) -0.0015(3) 0.0025(2) -0.0015(3)
C2 0.0198(3) 0.0165(4) 0.0163(3) -0.0011(3) 0.0029(3) -0.0036(3)
C3 0.0179(3) 0.0138(3) 0.0169(3) -0.0013(3) 0.0008(3) -0.0014(3)
C4 0.0143(3) 0.0133(3) 0.0142(3) -0.0016(2) 0.0016(2) 0.0009(2)
C5 0.0135(3) 0.0134(3) 0.0132(3) -0.0007(2) 0.0019(2) -0.0003(2)
C6 0.0135(3) 0.0128(3) 0.0144(3) -0.0016(2) 0.0021(2) -0.0007(2)
C7 0.0143(3) 0.0145(3) 0.0151(3) -0.0025(3) 0.0024(2) 0.0003(3)

loop_
_atom_type_symbol
_atom_type_description
_atom_type_scat_dispersion_real
_atom_type_scat_dispersion_imag
_atom_type_scat_source
C C 0.0033 0.0016 'International Tables Vol C Tables 4.2.6.8 and 6.1.1.4'
H H 0.0000 0.0000 'International Tables Vol C Tables 4.2.6.8 and 6.1.1.4'
N N 0.0061 0.0033 'International Tables Vol C Tables 4.2.6.8 and 6.1.1.4'
O O 0.0106 0.0060 'International Tables Vol C Tables 4.2.6.8 and 6.1.1.4'

loop_
_geom_angle_atom_site_label_1
_geom_angle_atom_site_label_2
_geom_angle_atom_site_label_3
_geom_angle
C7 O4 H1O4 108.3(12)
O1 N1 O2 121.45(7)
O1 N1 C4 118.94(7)
O2 N1 C4 119.59(7)
C5 N2 H1N2 119.8(11)
C5 N2 H2N2 119.3(10)
H1N2 N2 H2N2 120.7(15)
C2 C1 C6 121.91(7)
C2 C1 H1A 119.0
C6 C1 H1A 119.0
C3 C2 C1 118.87(8)
C3 C2 H2A 120.6
C1 C2 H2A 120.6
C2 C3 C4 120.47(8)
C2 C3 H3A 119.8
C4 C3 H3A 119.8
C3 C4 C5 122.67(7)
C3 C4 N1 116.15(7)
C5 C4 N1 121.17(7)
N2 C5 C4 123.47(7)
N2 C5 C6 121.24(7)
C4 C5 C6 115.30(7)
C1 C6 C5 120.75(7)
C1 C6 C7 118.60(7)
C5 C6 C7 120.64(7)
O3 C7 O4 121.60(8)
O3 C7 C6 123.94(7)
O4 C7 C6 114.46(7)

loop_
_geom_bond_atom_site_label_1
_geom_bond_atom_site_label_2
_geom_bond_distance
O1 N1 1.2260(10)
O2 N1 1.2380(10)
O3 C7 1.2371(10)
O4 C7 1.3227(10)
O4 H1O4 0.83(2)
N1 C4 1.4490(10)
N2 C5 1.3401(11)
N2 H1N2 0.893(17)
N2 H2N2 0.875(18)
C1 C2 1.3916(12)
C1 C6 1.3964(11)
C1 H1A 0.9500
C2 C3 1.3832(12)
C2 H2A 0.9500
C3 C4 1.3945(11)
C3 H3A 0.9500
C4 C5 1.4283(11)
C5 C6 1.4364(11)
C6 C7 1.4737(11)

loop_
_geom_hbond_atom_site_label_D
_geom_hbond_atom_site_label_H
_geom_hbond_atom_site_label_A
_geom_hbond_site_symmetry_A
_geom_hbond_distance_DH
_geom_hbond_distance_HA
_geom_hbond_distance_DA
_geom_hbond_angle_DHA
_geom_hbond_publ_flag
N2 H1N2 O2 . 0.892(17) 1.958(16) 2.6082(11) 128.5(13) yes
N2 H1N2 O1 2_745 0.892(17) 2.499(17) 3.2885(12) 147.8(14) yes
N2 H2N2 O3 . 0.872(15) 1.982(16) 2.6582(10) 133.4(14) yes
O4 H1O4 O3 3_656 0.83(2) 1.81(2) 2.6397(10) 176.2(17) yes
C3 H3A O1 3_776 0.9500 2.4900 3.4349(12) 176.00 yes

loop_
_geom_torsion_atom_site_label_1
_geom_torsion_atom_site_label_2
_geom_torsion_atom_site_label_3
_geom_torsion_atom_site_label_4
_geom_torsion
C6 C1 C2 C3 -0.58(13)
C1 C2 C3 C4 0.47(13)
C2 C3 C4 C5 0.49(13)
C2 C3 C4 N1 -178.63(8)
O1 N1 C4 C3 -1.42(12)
O2 N1 C4 C3 177.38(7)
O1 N1 C4 C5 179.46(8)
O2 N1 C4 C5 -1.75(12)
C3 C4 C5 N2 178.69(8)
N1 C4 C5 N2 -2.24(13)
C3 C4 C5 C6 -1.28(12)
N1 C4 C5 C6 177.80(7)
C2 C1 C6 C5 -0.28(13)
C2 C1 C6 C7 -179.61(8)
N2 C5 C6 C1 -178.81(8)
C4 C5 C6 C1 1.16(11)
N2 C5 C6 C7 0.50(13)
C4 C5 C6 C7 -179.53(7)
C1 C6 C7 O3 179.89(8)
C5 C6 C7 O3 0.55(13)
C1 C6 C7 O4 0.60(11)
C5 C6 C7 O4 -178.73(7)

loop_
_cod_related_entry_id
_cod_related_entry_database
_cod_related_entry_code
1 ChemSpider 190402
